data_8100688
loop_
_publ_author_name
'Paulus, E. F.'
'Joswig, W.'
'B\"ohmer, V.'
'Saadioui, M.'
'Angelkort, J.'
'Buchsbaum, N.'
'Djanhan, J.'
'Gumann, N.'
'Peters, M.'
'Ton, Q. C.'

_publ_section_title
;
Crystal structure of 5,11,17,23-tetra-t-butyl-25,27-dihydroxy-26,28-
di-tosyloxy-tetrathiacalix[4]arene dichloromethane, C~54~H~60~O~8~S~6~ 
&#x00B7; 2(CH~2~Cl~2~)
;
_journal_issue 3
_journal_name_full 'Zeitschrift f\"ur Kristallographie - New Crystal Structures'
_journal_page_first 398
_journal_page_last 400
_journal_volume 217
_journal_year 2002
_chemical_formula_moiety 'C54 H60 O8 S6 * 2 x C H2 Cl2'
_chemical_formula_structural '(C54 H60 O8 S6) . 2(C H2 Cl2)'
_chemical_formula_sum 'C56 H64 Cl4 O8 S6'
_chemical_formula_weight 1199.23
_space_group_IT_number 15
_symmetry_cell_setting monoclinic
_symmetry_space_group_name_Hall '-C 2yc'
_symmetry_space_group_name_H-M 'C 1 2/c 1'
_cell_angle_alpha 90.00
_cell_angle_beta 105.43(3)
_cell_angle_gamma 90.00
_cell_formula_units_Z 4
_cell_length_a 14.529(3)
_cell_length_b 23.126(5)
_cell_length_c 18.147(4)
_cell_measurement_temperature 100(2)
_cell_volume 5878(2)
_diffrn_ambient_temperature 100(2)
_exptl_crystal_density_diffrn 1.355
_cod_original_sg_symbol_H-M 'C 2/c'
_cod_database_code 8100688

loop_
_symmetry_equiv_pos_as_xyz
'x, y, z'
'-x, y, -z+1/2'
'x+1/2, y+1/2, z'
'-x+1/2, y+1/2, -z+1/2'
'-x, -y, -z'
'x, -y, z-1/2'
'-x+1/2, -y+1/2, -z'
'x+1/2, -y+1/2, z-1/2'

loop_
_atom_site_label
_atom_site_type_symbol
_atom_site_fract_x
_atom_site_fract_y
_atom_site_fract_z
_atom_site_U_iso_or_equiv
_atom_site_adp_type
_atom_site_occupancy
_atom_site_symmetry_multiplicity
_atom_site_Wyckoff_symbol
_atom_site_calc_flag
_atom_site_refinement_flags
_atom_site_disorder_assembly
_atom_site_disorder_group
C01 C 0.69742(6) 0.14887(4) 0.30016(5) 0.02051(18) Uani 1 8 f d . . .
C02 C 0.69836(6) 0.17285(4) 0.22988(5) 0.02089(18) Uani 1 8 f d . . .
C03 C 0.69853(6) 0.23276(4) 0.22266(5) 0.02309(19) Uani 1 8 f d . . .
C04 C 0.69505(6) 0.26977(4) 0.28270(5) 0.02351(19) Uani 1 8 f d . . .
C05 C 0.69240(6) 0.24444(4) 0.35196(5) 0.02305(19) Uani 1 8 f d . . .
C06 C 0.69398(6) 0.18440(4) 0.36155(5) 0.02198(19) Uani 1 8 f d . . .
C07 C 0.50227(6) 0.14567(4) 0.09222(5) 0.02211(19) Uani 1 8 f d . . .
C08 C 0.42319(6) 0.17255(4) 0.04286(5) 0.02120(18) Uani 1 8 f d . . .
C09 C 0.43536(6) 0.21133(4) -0.01292(5) 0.02114(18) Uani 1 8 f d . . .
C10 C 0.52577(6) 0.22420(4) -0.02189(5) 0.02134(18) Uani 1 8 f d . . .
C11 C 0.60392(6) 0.19722(4) 0.02818(5) 0.02195(19) Uani 1 8 f d . . .
C12 C 0.59356(6) 0.15914(4) 0.08471(5) 0.02148(19) Uani 1 8 f d . . .
C13 C 0.69881(7) 0.33542(4) 0.27113(5) 0.0290(2) Uani 1 8 f d . . .
C14 C 0.79727(10) 0.35135(5) 0.26166(11) 0.0586(4) Uani 1 8 f d . . .
C15 C 0.62208(12) 0.35373(6) 0.19998(7) 0.0526(4) Uani 1 8 f d . . .
C16 C 0.68385(12) 0.36927(5) 0.33908(7) 0.0515(4) Uani 1 8 f d . . .
C17 C 0.54233(6) 0.26805(4) -0.08042(5) 0.0249(2) Uani 1 8 f d . . .
C18 C 0.60004(7) 0.23980(5) -0.13058(6) 0.0347(2) Uani 1 8 f d . . .
C19 C 0.44881(7) 0.29023(4) -0.13328(6) 0.0289(2) Uani 1 8 f d . . .
C20 C 0.59864(7) 0.31967(5) -0.03744(6) 0.0332(2) Uani 1 8 f d . . .
C21 C 0.82345(7) 0.03199(4) 0.41010(5) 0.0249(2) Uani 1 8 f d . . .
C22 C 0.77848(8) -0.01223(5) 0.43950(7) 0.0390(3) Uani 1 8 f d . . .
C23 C 0.81129(8) -0.02518(5) 0.51667(7) 0.0432(3) Uani 1 8 f d . . .
C24 C 0.88752(7) 0.00476(5) 0.56430(6) 0.0335(2) Uani 1 8 f d . . .
C25 C 0.93066(7) 0.04869(5) 0.53309(6) 0.0305(2) Uani 1 8 f d . . .
C26 C 0.89891(7) 0.06261(4) 0.45583(5) 0.0262(2) Uani 1 8 f d . . .
C27 C 0.92374(9) -0.01157(6) 0.64741(6) 0.0453(3) Uani 1 8 f d . . .
H03 H 0.7003(8) 0.2488(5) 0.1749(7) 0.028(3) Uiso 1 8 f d . . .
H05 H 0.6910(8) 0.2673(5) 0.3940(6) 0.025(3) Uiso 1 8 f d . . .
H09 H 0.3797(8) 0.2287(5) -0.0467(6) 0.025(3) Uiso 1 8 f d . . .
H11 H 0.6673(8) 0.2044(5) 0.0235(6) 0.023(3) Uiso 1 8 f d . . .
H141 H 0.8508(14) 0.3398(8) 0.3071(11) 0.089(6) Uiso 1 8 f d . . .
H142 H 0.8016(11) 0.3931(7) 0.2512(9) 0.061(4) Uiso 1 8 f d . . .
H143 H 0.8058(13) 0.3304(8) 0.2127(11) 0.081(6) Uiso 1 8 f d . . .
H151 H 0.5580(12) 0.3385(7) 0.2046(9) 0.066(5) Uiso 1 8 f d . . .
H152 H 0.6245(11) 0.3967(7) 0.1931(9) 0.063(5) Uiso 1 8 f d . . .
H153 H 0.6358(12) 0.3373(7) 0.1547(10) 0.065(5) Uiso 1 8 f d . . .
H161 H 0.6182(12) 0.3581(7) 0.3469(10) 0.069(5) Uiso 1 8 f d . . .
H162 H 0.7373(11) 0.3612(7) 0.3864(9) 0.063(5) Uiso 1 8 f d . . .
H163 H 0.6863(11) 0.4133(7) 0.3284(9) 0.059(4) Uiso 1 8 f d . . .
H181 H 0.6619(9) 0.2253(6) -0.0992(7) 0.040(3) Uiso 1 8 f d . . .
H182 H 0.6134(9) 0.2684(6) -0.1671(7) 0.044(4) Uiso 1 8 f d . . .
H183 H 0.5653(10) 0.2081(6) -0.1595(8) 0.047(4) Uiso 1 8 f d . . .
H191 H 0.4087(9) 0.3089(6) -0.1051(7) 0.038(3) Uiso 1 8 f d . . .
H192 H 0.4637(8) 0.3178(5) -0.1687(7) 0.030(3) Uiso 1 8 f d . . .
H193 H 0.4106(8) 0.2585(5) -0.1623(6) 0.029(3) Uiso 1 8 f d . . .
H201 H 0.5593(10) 0.3388(6) -0.0038(8) 0.045(4) Uiso 1 8 f d . . .
H202 H 0.6103(10) 0.3490(6) -0.0723(8) 0.045(4) Uiso 1 8 f d . . .
H203 H 0.6619(9) 0.3060(6) -0.0034(7) 0.040(3) Uiso 1 8 f d . . .
H22 H 0.7265(10) -0.0349(6) 0.4046(8) 0.050(4) Uiso 1 8 f d . . .
H23 H 0.7806(11) -0.0582(7) 0.5371(9) 0.058(4) Uiso 1 8 f d . . .
H25 H 0.9828(9) 0.0698(6) 0.5637(8) 0.041(3) Uiso 1 8 f d . . .
H26 H 0.9284(8) 0.0919(5) 0.4341(7) 0.030(3) Uiso 1 8 f d . . .
H271 H 0.9570(12) -0.0490(8) 0.6550(9) 0.066(5) Uiso 1 8 f d . . .
H272 H 0.8720(12) -0.0173(7) 0.6711(9) 0.064(5) Uiso 1 8 f d . . .
H273 H 0.9579(11) 0.0191(7) 0.6742(9) 0.060(5) Uiso 1 8 f d . . .
H2 H 0.4278(10) 0.1037(17) 0.142(2) 0.028(11) Uiso 0.30(2) 8 f d PD . .
H21 H 0.5312(17) 0.0922(11) 0.1649(14) 0.068(8) Uiso 0.70(2) 8 f d P . .
O1 O 0.69088(4) 0.08870(3) 0.30705(4) 0.02272(14) Uani 1 8 f d . . .
O2 O 0.48974(5) 0.10899(3) 0.14670(4) 0.03120(17) Uani 1 8 f d D . .
O3 O 0.74488(6) -0.00251(3) 0.27156(4) 0.03626(19) Uani 1 8 f d . . .
O4 O 0.85362(5) 0.08203(3) 0.28987(4) 0.02593(15) Uani 1 8 f d . . .
S1 S 0.696000(15) 0.128156(10) 0.149115(12) 0.02286(5) Uani 1 8 f d . . .
S2 S 0.694010(15) 0.154202(10) 0.452055(12) 0.02410(5) Uani 1 8 f d . . .
S3 S 0.783165(16) 0.048544(9) 0.312534(12) 0.02331(5) Uani 1 8 f d . . .
C1 C 0.5505(3) -0.02580(19) 0.1168(2) 0.0374(10) Uiso 0.288(4) 8 f d P . .
C2 C 0.5268(5) -0.0289(3) 0.1281(4) 0.0521(18) Uiso 0.233(4) 8 f d P . .
C3 C 0.5000 -0.041(3) 0.2500 0.75(5) Uiso 0.450(13) 4 e d SP . .
Cl11 Cl 0.62155(9) -0.03358(6) 0.05888(7) 0.0485(3) Uani 0.2792(11) 8 f d P . .
Cl12 Cl 0.46570(6) -0.08529(4) 0.11068(7) 0.0569(3) Uani 0.3782(11) 8 f d P . .
Cl21 Cl 0.5989(3) -0.02284(17) 0.0701(2) 0.0767(13) Uani 0.1389(14) 8 f d P . .
Cl22 Cl 0.4812(2) -0.0528(2) 0.1712(2) 0.1736(15) Uani 0.2412(19) 8 f d P . .
Cl31 Cl 0.5639(3) 0.00520(15) 0.1721(4) 0.191(3) Uani 0.1831(18) 8 f d P . .
Cl32 Cl 0.5094(17) -0.0311(9) 0.0953(10) 0.946(17) Uiso 0.488(7) 8 f d P . .
Cl33 Cl 0.4979(8) -0.0145(3) 0.0259(3) 0.147(4) Uani 0.0854(15) 8 f d P . .
Cl34 Cl 0.5742(13) -0.0590(9) 0.0597(10) 0.066(5) Uiso 0.0243(12) 8 f d P . .

loop_
_atom_site_aniso_label
_atom_site_aniso_U_11
_atom_site_aniso_U_22
_atom_site_aniso_U_33
_atom_site_aniso_U_23
_atom_site_aniso_U_13
_atom_site_aniso_U_12
C01 0.0171(3) 0.0221(4) 0.0213(4) 0.0001(3) 0.0032(3) 0.0034(3)
C02 0.0178(3) 0.0252(4) 0.0189(4) -0.0014(3) 0.0033(3) 0.0052(3)
C03 0.0237(4) 0.0260(4) 0.0193(4) 0.0015(3) 0.0052(3) 0.0059(3)
C04 0.0220(4) 0.0250(4) 0.0222(4) -0.0002(3) 0.0037(3) 0.0075(3)
C05 0.0213(4) 0.0276(4) 0.0192(4) -0.0029(3) 0.0035(3) 0.0064(3)
C06 0.0172(3) 0.0297(4) 0.0182(4) -0.0001(3) 0.0032(3) 0.0047(3)
C07 0.0268(4) 0.0215(4) 0.0181(3) 0.0000(3) 0.0061(3) -0.0004(3)
C08 0.0206(3) 0.0250(4) 0.0179(3) -0.0024(3) 0.0049(3) -0.0029(3)
C09 0.0200(4) 0.0242(4) 0.0182(3) -0.0003(3) 0.0033(3) 0.0003(3)
C10 0.0220(4) 0.0233(4) 0.0187(3) 0.0001(3) 0.0053(3) -0.0008(3)
C11 0.0206(4) 0.0262(4) 0.0195(4) -0.0010(3) 0.0061(3) 0.0003(3)
C12 0.0228(4) 0.0228(4) 0.0179(3) -0.0013(3) 0.0038(3) 0.0041(3)
C13 0.0369(5) 0.0234(4) 0.0252(4) 0.0002(3) 0.0055(4) 0.0098(4)
C14 0.0541(7) 0.0229(5) 0.1068(11) 0.0030(6) 0.0352(7) 0.0024(5)
C15 0.0752(9) 0.0329(6) 0.0360(6) 0.0029(5) -0.0091(6) 0.0156(6)
C16 0.0924(9) 0.0288(5) 0.0331(5) -0.0012(4) 0.0166(6) 0.0167(6)
C17 0.0222(4) 0.0293(4) 0.0228(4) 0.0048(3) 0.0056(3) -0.0016(3)
C18 0.0343(4) 0.0453(6) 0.0284(4) 0.0086(4) 0.0152(4) 0.0052(4)
C19 0.0258(4) 0.0308(5) 0.0276(4) 0.0091(4) 0.0029(3) -0.0016(4)
C20 0.0301(4) 0.0319(5) 0.0344(5) 0.0066(4) 0.0030(4) -0.0072(4)
C21 0.0280(4) 0.0232(4) 0.0234(4) 0.0039(3) 0.0066(3) 0.0056(3)
C22 0.0359(5) 0.0368(5) 0.0409(5) 0.0126(5) 0.0043(4) -0.0044(4)
C23 0.0408(5) 0.0460(6) 0.0447(6) 0.0218(5) 0.0147(4) 0.0028(5)
C24 0.0370(4) 0.0392(5) 0.0274(4) 0.0118(4) 0.0142(4) 0.0184(4)
C25 0.0339(5) 0.0333(5) 0.0235(4) 0.0011(4) 0.0060(4) 0.0080(4)
C26 0.0303(4) 0.0247(4) 0.0241(4) 0.0024(3) 0.0080(3) 0.0040(4)
C27 0.0553(6) 0.0561(7) 0.0282(5) 0.0164(5) 0.0178(4) 0.0264(5)
O1 0.0222(3) 0.0226(3) 0.0225(3) 0.0007(2) 0.0045(2) 0.0014(2)
O2 0.0350(3) 0.0319(3) 0.0267(3) 0.0097(3) 0.0082(3) -0.0009(3)
O3 0.0468(4) 0.0242(3) 0.0328(4) -0.0068(3) 0.0020(3) 0.0025(3)
O4 0.0266(3) 0.0294(3) 0.0230(3) 0.0025(2) 0.0085(2) 0.0077(3)
S1 0.02490(9) 0.02517(10) 0.01764(9) -0.00127(7) 0.00417(7) 0.00789(8)
S2 0.02178(9) 0.03292(11) 0.01743(9) 0.00260(8) 0.00493(7) 0.00767(8)
S3 0.02733(10) 0.02041(10) 0.02095(9) -0.00101(8) 0.00427(8) 0.00442(8)
Cl11 0.0487(6) 0.0462(6) 0.0506(6) 0.0011(5) 0.0131(5) 0.0057(5)
Cl12 0.0439(4) 0.0391(4) 0.0829(7) -0.0047(4) 0.0087(4) 0.0039(3)
Cl21 0.071(2) 0.0604(19) 0.082(2) -0.0169(16) -0.0086(18) 0.0081(16)
Cl22 0.0919(15) 0.287(4) 0.151(2) 0.108(2) 0.0473(15) 0.0921(19)
Cl31 0.098(2) 0.0679(19) 0.318(6) 0.022(3) -0.098(3) -0.0174(16)
Cl33 0.244(9) 0.086(4) 0.067(4) -0.044(3) -0.037(5) 0.071(5)

loop_
_geom_bond_atom_site_label_1
_geom_bond_atom_site_label_2
_geom_bond_distance
_geom_bond_site_symmetry_2
_geom_bond_publ_flag
C01 C02 1.3941(13) . ?
C01 C06 1.3959(13) . ?
C01 O1 1.4026(11) . ?
C02 C03 1.3918(13) . ?
C02 S1 1.7863(9) . ?
C03 C04 1.3970(13) . ?
C03 H03 0.950(12) . ?
C04 C05 1.3965(13) . ?
C04 C13 1.5356(14) . ?
C05 C06 1.3988(14) . ?
C05 H05 0.934(12) . ?
C06 S2 1.7846(10) . ?
C07 O2 1.3513(12) . ?
C07 C08 1.4005(12) . ?
C07 C12 1.4038(13) . ?
C08 C09 1.3984(13) . ?
C08 S2 1.7810(10) 2_655 ?
C09 C10 1.3979(13) . ?
C09 H09 0.963(11) . ?
C10 C11 1.3983(12) . ?
C10 C17 1.5331(13) . ?
C11 C12 1.3902(13) . ?
C11 H11 0.960(11) . ?
C12 S1 1.7802(10) . ?
C13 C15 1.5242(16) . ?
C13 C16 1.5242(16) . ?
C13 C14 1.5304(18) . ?
C14 H141 1.008(19) . ?
C14 H142 0.989(17) . ?
C14 H143 1.048(19) . ?
C15 H151 1.020(18) . ?
C15 H152 1.004(17) . ?
C15 H153 0.974(18) . ?
C16 H161 1.034(18) . ?
C16 H162 1.010(16) . ?
C16 H163 1.038(16) . ?
C17 C19 1.5283(13) . ?
C17 C20 1.5374(14) . ?
C17 C18 1.5377(15) . ?
C18 H181 0.986(13) . ?
C18 H182 0.992(14) . ?
C18 H183 0.964(14) . ?
C19 H191 0.973(14) . ?
C19 H192 0.969(12) . ?
C19 H193 0.984(12) . ?
C20 H201 1.040(15) . ?
C20 H202 0.973(14) . ?
C20 H203 1.013(13) . ?
C21 C26 1.3812(13) . ?
C21 C22 1.3939(15) . ?
C21 S3 1.7528(10) . ?
C22 C23 1.3867(17) . ?
C22 H22 0.995(14) . ?
C23 C24 1.3942(16) . ?
C23 H23 1.003(16) . ?
C24 C25 1.3911(16) . ?
C24 C27 1.5072(15) . ?
C25 C26 1.3922(14) . ?
C25 H25 0.947(13) . ?
C26 H26 0.943(13) . ?
C27 H271 0.983(17) . ?
C27 H272 0.970(17) . ?
C27 H273 0.925(16) . ?
O1 S3 1.6122(7) . ?
O2 H2 0.890(15) . ?
O2 H21 0.72(2) . ?
O3 S3 1.4270(8) . ?
O4 S3 1.4284(8) . ?
S2 C08 1.7810(10) 2_655 ?
C1 Cl32 0.63(2) . ?
C1 Cl31 1.206(7) . ?
C1 Cl21 1.237(7) . ?
C1 Cl34 1.40(2) . ?
C1 Cl33 1.645(7) . ?
C1 Cl11 1.667(5) . ?
C1 Cl22 1.706(6) . ?
C1 Cl12 1.831(5) . ?
C2 Cl32 0.584(19) . ?
C2 Cl31 1.150(8) . ?
C2 Cl22 1.278(8) . ?
C2 Cl12 1.561(7) . ?
C2 Cl21 1.676(9) . ?
C2 Cl34 1.72(2) . ?
C2 Cl33 1.821(9) . ?
C2 Cl11 2.098(8) . ?
C3 Cl22 1.409(14) . ?
C3 Cl22 1.409(14) 2_655 ?
C3 Cl31 2.17(3) . ?
C3 Cl31 2.17(3) 2_655 ?
Cl11 Cl34 0.91(2) . ?
Cl11 Cl33 1.791(10) . ?
Cl11 Cl32 1.91(2) . ?
Cl11 Cl33 2.279(7) 5_655 ?
Cl12 Cl22 1.300(5) . ?
Cl12 Cl32 1.46(2) . ?
Cl12 Cl34 2.12(2) . ?
Cl12 Cl33 2.377(9) . ?
Cl21 Cl34 0.91(2) . ?
Cl21 Cl33 1.485(10) . ?
Cl21 Cl32 1.50(2) . ?
Cl21 Cl33 2.110(8) 5_655 ?
Cl21 Cl31 2.146(9) . ?
Cl22 Cl32 1.62(2) . ?
Cl22 Cl31 1.798(6) . ?
Cl31 Cl32 1.640(19) . ?
Cl32 Cl33 1.285(19) . ?
Cl32 Cl34 1.43(3) . ?
Cl32 Cl33 2.415(19) 5_655 ?
Cl33 Cl33 1.169(16) 5_655 ?
Cl33 Cl34 1.52(2) . ?
Cl33 Cl21 2.110(8) 5_655 ?
Cl33 Cl11 2.279(7) 5_655 ?
Cl33 Cl34 2.35(2) 5_655 ?
Cl33 Cl32 2.415(19) 5_655 ?
Cl34 Cl33 2.35(2) 5_655 ?
